data_1540946
loop_
_publ_author_name
'Shaked, H.'
'Faber, J.jr'
'Veal, B.W.'
'Hitterman, R.L.'
'Balachandran, U.'
'Tomlins, G.'
'Paulikas, A.P.'
'Shi, H.'
'Morss, L.'

_publ_section_title
;
 Structural and superconducting properties of oxygen-deficient
 NdBa2Cu3O7-d
;
_journal_name_full 'Physical Review, Serie 3. B - Condensed Matter (18,1978-)'
_journal_page_first 4173
_journal_page_last 4180
_journal_volume 41
_journal_year 1990
_chemical_formula_sum 'Ba2 Cu3 Nd O6.77'
_chemical_name_systematic 'Nd Ba2 Cu3 O6.77'
_space_group_IT_number 47
_symmetry_space_group_name_Hall '-P 2 2'
_symmetry_space_group_name_H-M 'P m m m'
_cell_angle_alpha 90
_cell_angle_beta 90
_cell_angle_gamma 90
_cell_formula_units_Z 1
_cell_length_a 3.8649
_cell_length_b 3.9243
_cell_length_c 11.783
_cell_volume 178.713
_citation_journal_id_ASTM PRBMDO
_cod_data_source_file Shaked_PRBMDO_1990_1891.cif
_cod_data_source_block Ba2Cu3Nd1O6.77
_cod_original_cell_volume 178.7131
_cod_original_formula_sum 'Ba2 Cu3 Nd1 O6.77'
_cod_database_code 1540946

loop_
_symmetry_equiv_pos_as_xyz
x,y,z
-x,-y,z
x,-y,-z
-x,y,-z
-x,-y,-z
x,y,-z
-x,y,z
x,-y,z

loop_
_atom_site_label
_atom_site_type_symbol
_atom_site_fract_x
_atom_site_fract_y
_atom_site_fract_z
_atom_site_occupancy
_atom_site_U_iso_or_equiv
O3 O-2 0 0.5 0.3712 1 0.0
Nd1 Nd+3 0.5 0.5 0.5 1 0.0
O5 O-2 0.5 0 0 0.05 0.0
O2 O-2 0.5 0 0.3712 1 0.0
Cu2 Cu+2 0 0 0.3508 1 0.0
O4 O-2 0 0 0.1559 1 0.0
Cu1 Cu+2 0 0 0 1 0.0
Ba1 Ba+2 0.5 0.5 0.1847 1 0.0
O1 O-2 0 0.5 0 0.72 0.0
